data_4120137
loop_
_publ_author_name
'Sumit Sahu'
'Leland R. Widger'
'Matthew G. Quesne'
'Sam P. de Visser'
'Hirotoshi Matsumura'
'Pierre Mo\"enne-Loccoz'
'Maxime A. Siegler'
'David P. Goldberg'

_publ_section_title
;
 Secondary Coordination Sphere Influence on the Reactivity of Nonheme
 Iron(II) Complexes: An Experimental and DFT Approach
;
_journal_name_full 'Journal of the American Chemical Society'
_journal_page_first 10590
_journal_page_last 10593
_journal_paper_doi 10.1021/ja402688t
_journal_volume 135
_journal_year 2013
_chemical_formula_moiety '2(C35 H28 Fe N5 O), 4(B F4), 3(C2 H3 N)'
_chemical_formula_sum 'C76 H65 B4 F16 Fe2 N13 O2'
_chemical_formula_weight 1651.35
_chemical_name_systematic
; 
 ? 
;
_space_group_IT_number 2
_symmetry_cell_setting triclinic
_symmetry_space_group_name_Hall '-P 1'
_symmetry_space_group_name_H-M 'P -1'
_atom_sites_solution_hydrogens difmap
_atom_sites_solution_primary direct
_atom_sites_solution_secondary difmap
_audit_creation_method SHELXL-97
_cell_angle_alpha 91.551(2)
_cell_angle_beta 112.033(2)
_cell_angle_gamma 104.801(2)
_cell_formula_units_Z 1
_cell_length_a 11.9067(3)
_cell_length_b 12.4935(4)
_cell_length_c 13.4579(4)
_cell_measurement_reflns_used 12073
_cell_measurement_temperature 110(2)
_cell_measurement_theta_max 26.31
_cell_measurement_theta_min 1.70
_cell_volume 1777.22(10)
_computing_cell_refinement
;
CrysAlisPro, Agilent Technologies,
Version 1.171.35.11 (release 16-05-2011 CrysAlis171 .NET)
(compiled May 16 2011,17:55:39)
;
_computing_data_collection
;
CrysAlisPro, Agilent Technologies,
Version 1.171.35.11 (release 16-05-2011 CrysAlis171 .NET)
(compiled May 16 2011,17:55:39)
;
_computing_data_reduction
;
CrysAlisPro, Agilent Technologies,
Version 1.171.35.11 (release 16-05-2011 CrysAlis171 .NET)
(compiled May 16 2011,17:55:39)
;
_computing_molecular_graphics 'SHELXTL v6.10 (Sheldrick, 2008)'
_computing_publication_material 'SHELXTL v6.10 (Sheldrick, 2008)'
_computing_structure_refinement 'SHELXL-97 (Sheldrick, 2008)'
_computing_structure_solution 'SHELXS-97 (Sheldrick, 2008)'
_diffrn_ambient_temperature 110(2)
_diffrn_detector_area_resol_mean 15.989
_diffrn_measured_fraction_theta_full 0.999
_diffrn_measured_fraction_theta_max 0.999
_diffrn_measurement_device_type 'Goniometer KM4/Xcalibur, detector: Sapphire3'
_diffrn_measurement_method '\w scans'
_diffrn_radiation_monochromator graphite
_diffrn_radiation_source 'Enhance (Mo) x-ray Source'
_diffrn_radiation_type MoK\a
_diffrn_radiation_wavelength 0.71073
_diffrn_reflns_av_R_equivalents 0.0319
_diffrn_reflns_av_sigmaI/netI 0.0279
_diffrn_reflns_limit_h_max 14
_diffrn_reflns_limit_h_min -14
_diffrn_reflns_limit_k_max 15
_diffrn_reflns_limit_k_min -15
_diffrn_reflns_limit_l_max 16
_diffrn_reflns_limit_l_min -16
_diffrn_reflns_number 29272
_diffrn_reflns_theta_full 26.25
_diffrn_reflns_theta_max 26.25
_diffrn_reflns_theta_min 2.17
_exptl_absorpt_coefficient_mu 0.510
_exptl_absorpt_correction_T_max 0.967
_exptl_absorpt_correction_T_min 0.837
_exptl_absorpt_correction_type analytical
_exptl_absorpt_process_details
;
CrysAlisPro, Agilent Technologies,
Version 1.171.35.11 (release 16-05-2011 CrysAlis171 .NET)
(compiled May 16 2011,17:55:39)
Analytical numeric absorption correction using a multifaceted crystal
            model based on expressions derived by R.C. Clark & J.S. Reid.
(Clark, R. C. & Reid, J. S. (1995). Acta Cryst. A51, 887-897)
;
_exptl_crystal_colour brown
_exptl_crystal_density_diffrn 1.543
_exptl_crystal_description plate
_exptl_crystal_F_000 844
_exptl_crystal_size_max 0.54
_exptl_crystal_size_mid 0.34
_exptl_crystal_size_min 0.10
_refine_diff_density_max 0.456
_refine_diff_density_min -0.580
_refine_diff_density_rms 0.063
_refine_ls_extinction_method none
_refine_ls_goodness_of_fit_ref 1.082
_refine_ls_hydrogen_treatment constr
_refine_ls_matrix_type full
_refine_ls_number_parameters 605
_refine_ls_number_reflns 7168
_refine_ls_number_restraints 328
_refine_ls_restrained_S_all 1.088
_refine_ls_R_factor_all 0.0429
_refine_ls_R_factor_gt 0.0358
_refine_ls_shift/su_max 0.001
_refine_ls_shift/su_mean 0.000
_refine_ls_structure_factor_coef Fsqd
_refine_ls_weighting_details 'calc w=1/[\s^2^(Fo^2^)+(0.0506P)^2^+1.0614P] where P=(Fo^2^+2Fc^2^)/3'
_refine_ls_weighting_scheme calc
_refine_ls_wR_factor_gt 0.0963
_refine_ls_wR_factor_ref 0.0997
_reflns_number_gt 6218
_reflns_number_total 7168
_reflns_threshold_expression I>2\s(I)
_cod_data_source_file ja402688t_si_002.cif
_cod_data_source_block 4
_cod_original_cell_volume 1777.21(9)
_cod_database_code 4120137

loop_
_symmetry_equiv_pos_as_xyz
'x, y, z'
'-x, -y, -z'

loop_
_atom_site_label
_atom_site_type_symbol
_atom_site_fract_x
_atom_site_fract_y
_atom_site_fract_z
_atom_site_U_iso_or_equiv
_atom_site_adp_type
_atom_site_occupancy
_atom_site_symmetry_multiplicity
_atom_site_calc_flag
_atom_site_refinement_flags
_atom_site_disorder_assembly
_atom_site_disorder_group
Fe1 Fe 0.12224(2) 0.24109(2) 0.250446(19) 0.01533(8) Uani 1 1 d . . .
C1 C 0.38186(17) 0.22218(16) 0.34930(15) 0.0212(4) Uani 1 1 d . . .
H1 H 0.3897 0.2409 0.2838 0.025 Uiso 1 1 calc R . .
C2 C 0.48007(18) 0.19623(17) 0.42850(17) 0.0271(4) Uani 1 1 d . . .
H2 H 0.5546 0.1963 0.4179 0.033 Uiso 1 1 calc R . .
C3 C 0.46846(18) 0.16993(17) 0.52424(16) 0.0263(4) Uani 1 1 d . . .
H3 H 0.5350 0.1512 0.5799 0.032 Uiso 1 1 calc R . .
C4 C 0.35967(18) 0.17101(16) 0.53832(15) 0.0238(4) Uani 1 1 d . . .
H4 H 0.3510 0.1545 0.6040 0.029 Uiso 1 1 calc R . .
C5 C 0.26333(17) 0.19666(15) 0.45491(14) 0.0183(4) Uani 1 1 d . . .
C6 C 0.13864(18) 0.19272(16) 0.46162(15) 0.0207(4) Uani 1 1 d . . .
H6A H 0.0945 0.1148 0.4644 0.025 Uiso 1 1 calc R . .
H6B H 0.1542 0.2391 0.5289 0.025 Uiso 1 1 calc R . .
C7 C 0.04218(18) 0.34604(15) 0.39465(15) 0.0211(4) Uani 1 1 d . . .
H7A H -0.0469 0.3461 0.3563 0.025 Uiso 1 1 calc R . .
H7B H 0.0643 0.3594 0.4734 0.025 Uiso 1 1 calc R . .
C8 C 0.12646(17) 0.43691(16) 0.36362(14) 0.0197(4) Uani 1 1 d . . .
C9 C 0.15073(18) 0.54896(17) 0.39805(16) 0.0248(4) Uani 1 1 d . . .
H9 H 0.1136 0.5711 0.4435 0.030 Uiso 1 1 calc R . .
C10 C 0.22935(19) 0.62812(17) 0.36569(17) 0.0270(4) Uani 1 1 d . . .
H10 H 0.2450 0.7055 0.3866 0.032 Uiso 1 1 calc R . .
C11 C 0.28535(19) 0.59294(17) 0.30194(16) 0.0265(4) Uani 1 1 d . . .
H11 H 0.3426 0.6458 0.2811 0.032 Uiso 1 1 calc R . .
C12 C 0.25668(17) 0.48043(16) 0.26939(15) 0.0220(4) Uani 1 1 d . . .
H12 H 0.2950 0.4566 0.2258 0.026 Uiso 1 1 calc R . .
C13 C -0.07041(17) 0.15190(16) 0.30059(15) 0.0208(4) Uani 1 1 d . . .
H13 H -0.1259 0.1361 0.3420 0.025 Uiso 1 1 calc R . .
C14 C -0.04245(17) 0.04866(15) 0.26831(14) 0.0196(4) Uani 1 1 d . . .
C15 C -0.10435(19) -0.05741(16) 0.27713(15) 0.0245(4) Uani 1 1 d . . .
H15 H -0.1702 -0.0698 0.3028 0.029 Uiso 1 1 calc R . .
C16 C -0.0677(2) -0.14567(17) 0.24742(16) 0.0272(4) Uani 1 1 d . . .
H16 H -0.1079 -0.2203 0.2525 0.033 Uiso 1 1 calc R . .
C17 C 0.02791(19) -0.12329(16) 0.21041(15) 0.0243(4) Uani 1 1 d . . .
H17 H 0.0542 -0.1833 0.1905 0.029 Uiso 1 1 calc R . .
C18 C 0.08704(17) -0.01443(15) 0.20157(14) 0.0198(4) Uani 1 1 d . . .
C19 C 0.18950(18) 0.00468(15) 0.16070(15) 0.0207(4) Uani 1 1 d . . .
C20 C 0.2971(2) -0.02787(17) 0.21768(16) 0.0277(4) Uani 1 1 d . . .
H20 H 0.3042 -0.0606 0.2819 0.033 Uiso 1 1 calc R . .
C21 C 0.3942(2) -0.0129(2) 0.18138(18) 0.0359(5) Uani 1 1 d . . .
H21 H 0.4683 -0.0336 0.2215 0.043 Uiso 1 1 calc R . .
C22 C 0.3826(2) 0.03225(19) 0.08650(18) 0.0336(5) Uani 1 1 d . . .
H22 H 0.4489 0.0425 0.0615 0.040 Uiso 1 1 calc R . .
C23 C 0.2748(2) 0.06253(17) 0.02783(16) 0.0279(4) Uani 1 1 d . . .
H23 H 0.2670 0.0928 -0.0377 0.034 Uiso 1 1 calc R . .
C24 C 0.17844(18) 0.04877(16) 0.06449(15) 0.0218(4) Uani 1 1 d . . .
H24 H 0.1045 0.0694 0.0239 0.026 Uiso 1 1 calc R . .
C25 C -0.12858(18) 0.20047(16) 0.19873(16) 0.0227(4) Uani 1 1 d . . .
C26 C -0.25428(19) 0.19513(19) 0.14901(18) 0.0316(5) Uani 1 1 d . . .
H26 H -0.3124 0.1652 0.1809 0.038 Uiso 1 1 calc R . .
C27 C -0.2929(2) 0.2354(2) 0.04977(19) 0.0380(5) Uani 1 1 d . . .
H27 H -0.3791 0.2330 0.0126 0.046 Uiso 1 1 calc R . .
C28 C -0.2073(2) 0.27849(19) 0.00564(17) 0.0315(5) Uani 1 1 d . . .
H28 H -0.2350 0.3045 -0.0626 0.038 Uiso 1 1 calc R . .
C29 C -0.07858(18) 0.28468(15) 0.06023(15) 0.0225(4) Uani 1 1 d . . .
C30 C 0.01806(19) 0.32763(15) 0.01744(15) 0.0220(4) Uani 1 1 d . . .
C31 C -0.0093(2) 0.38779(16) -0.07159(16) 0.0277(4) Uani 1 1 d . . .
H31 H -0.0884 0.4037 -0.0993 0.033 Uiso 1 1 calc R . .
C32 C 0.0741(2) 0.42420(17) -0.11966(16) 0.0318(5) Uani 1 1 d . . .
H32 H 0.0528 0.4654 -0.1789 0.038 Uiso 1 1 calc R . .
C33 C 0.1895(2) 0.40073(17) -0.08159(17) 0.0314(5) Uani 1 1 d . . .
H33 H 0.2465 0.4240 -0.1160 0.038 Uiso 1 1 calc R . .
C34 C 0.2215(2) 0.34337(16) 0.00653(16) 0.0257(4) Uani 1 1 d . . .
H34 H 0.3008 0.3276 0.0322 0.031 Uiso 1 1 calc R . .
C35 C 0.13887(18) 0.30815(15) 0.05856(14) 0.0199(4) Uani 1 1 d . . .
N1 N 0.27495(14) 0.22187(12) 0.36193(12) 0.0171(3) Uani 1 1 d . . .
N2 N 0.05661(14) 0.23486(12) 0.36596(12) 0.0175(3) Uani 1 1 d . . .
N3 N 0.17613(14) 0.40310(13) 0.29732(12) 0.0180(3) Uani 1 1 d . . .
N4 N 0.05101(14) 0.07185(12) 0.23071(12) 0.0175(3) Uani 1 1 d . . .
N5 N -0.04341(14) 0.24571(13) 0.15647(12) 0.0192(3) Uani 1 1 d . . .
O1 O 0.18336(12) 0.25745(11) 0.14540(10) 0.0191(3) Uani 1 1 d . . .
B1 B 0.2113(11) 0.8814(10) 0.5146(9) 0.0260(8) Uani 0.56(2) 1 d PDU A 1
F1 F 0.1412(13) 0.7714(6) 0.5020(10) 0.0497(19) Uani 0.56(2) 1 d PDU A 1
F2 F 0.266(2) 0.897(2) 0.4393(14) 0.030(3) Uani 0.56(2) 1 d PDU A 1
F3 F 0.1316(15) 0.9487(12) 0.5010(15) 0.032(2) Uani 0.56(2) 1 d PDU A 1
F4 F 0.3050(5) 0.9098(11) 0.6191(4) 0.0423(16) Uani 0.56(2) 1 d PDU A 1
B1' B 0.2015(14) 0.8691(13) 0.5094(11) 0.0260(8) Uani 0.44(2) 1 d PDU A 2
F1' F 0.1015(10) 0.7707(9) 0.4674(11) 0.0406(18) Uani 0.44(2) 1 d PDU A 2
F2' F 0.268(3) 0.887(3) 0.4430(18) 0.028(2) Uani 0.44(2) 1 d PDU A 2
F3' F 0.1521(19) 0.9564(14) 0.5171(19) 0.030(2) Uani 0.44(2) 1 d PDU A 2
F4' F 0.2803(12) 0.8554(16) 0.6107(7) 0.047(2) Uani 0.44(2) 1 d PDU A 2
B2 B 0.5540(11) 0.6933(9) 0.1795(10) 0.039(3) Uani 0.369(5) 1 d PDU B 1
F5 F 0.5758(13) 0.7072(11) 0.0866(9) 0.062(3) Uani 0.369(5) 1 d PDU B 1
F6 F 0.6644(11) 0.6907(14) 0.2636(12) 0.042(3) Uani 0.369(5) 1 d PDU B 1
F7 F 0.5073(6) 0.7740(5) 0.2052(4) 0.063(2) Uani 0.369(5) 1 d PDU B 1
F8 F 0.4637(5) 0.5920(5) 0.1657(5) 0.0735(18) Uani 0.369(5) 1 d PDU B 1
B2' B 0.5731(6) 0.7252(6) 0.1699(6) 0.0393(16) Uani 0.631(5) 1 d PDU B 2
F5' F 0.5561(8) 0.6770(7) 0.0707(6) 0.0590(17) Uani 0.631(5) 1 d PDU B 2
F6' F 0.6773(7) 0.7082(8) 0.2517(7) 0.0413(16) Uani 0.631(5) 1 d PDU B 2
F7' F 0.4658(2) 0.6852(4) 0.1868(2) 0.0747(15) Uani 0.631(5) 1 d PDU B 2
F8' F 0.5941(3) 0.8400(3) 0.1696(3) 0.0769(13) Uani 0.631(5) 1 d PDU B 2
C1S C -0.4164(3) 0.4165(5) 0.2018(4) 0.117(2) Uani 1 1 d . C 2
H1S1 H -0.4577 0.4721 0.2116 0.176 Uiso 1 1 calc R C 2
H1S2 H -0.4589 0.3440 0.2158 0.176 Uiso 1 1 calc R C 2
H1S3 H -0.4213 0.4102 0.1274 0.176 Uiso 1 1 calc R C 2
C2S C -0.2837(3) 0.4514(3) 0.2774(2) 0.0539(7) Uani 1 1 d . C 2
N1S N -0.1814(2) 0.4783(2) 0.33470(19) 0.0518(6) Uani 1 1 d . C 2
C3S C 0.575(3) 0.523(4) 0.434(3) 0.075(2) Uani 0.50 1 d PDU D -1
H3S1 H 0.6206 0.4669 0.4416 0.112 Uiso 0.50 1 calc PR D -1
H3S2 H 0.6350 0.5972 0.4642 0.112 Uiso 0.50 1 calc PR D -1
H3S3 H 0.5238 0.5223 0.3574 0.112 Uiso 0.50 1 calc PR D -1
C4S C 0.488(2) 0.496(3) 0.495(2) 0.060(2) Uani 0.50 1 d PDU D -1
N2S N 0.431(2) 0.481(3) 0.545(2) 0.075(2) Uani 0.50 1 d PDU D -1

loop_
_atom_site_aniso_label
_atom_site_aniso_U_11
_atom_site_aniso_U_22
_atom_site_aniso_U_33
_atom_site_aniso_U_23
_atom_site_aniso_U_13
_atom_site_aniso_U_12
Fe1 0.01609(14) 0.01709(14) 0.01398(13) 0.00058(9) 0.00658(10) 0.00590(10)
C1 0.0191(9) 0.0234(9) 0.0220(9) -0.0004(7) 0.0094(8) 0.0061(7)
C2 0.0189(9) 0.0305(11) 0.0296(11) -0.0014(8) 0.0070(8) 0.0080(8)
C3 0.0206(9) 0.0280(10) 0.0244(10) 0.0030(8) 0.0013(8) 0.0085(8)
C4 0.0249(10) 0.0243(10) 0.0185(9) 0.0021(7) 0.0052(8) 0.0060(8)
C5 0.0213(9) 0.0161(8) 0.0175(9) -0.0002(7) 0.0076(7) 0.0054(7)
C6 0.0245(9) 0.0250(9) 0.0162(9) 0.0045(7) 0.0096(7) 0.0105(8)
C7 0.0245(9) 0.0215(9) 0.0236(9) 0.0016(7) 0.0141(8) 0.0100(8)
C8 0.0191(9) 0.0244(9) 0.0174(9) 0.0004(7) 0.0068(7) 0.0097(7)
C9 0.0262(10) 0.0252(10) 0.0255(10) -0.0028(8) 0.0121(8) 0.0094(8)
C10 0.0293(10) 0.0204(10) 0.0298(11) -0.0043(8) 0.0114(9) 0.0057(8)
C11 0.0262(10) 0.0228(10) 0.0294(11) -0.0003(8) 0.0136(9) 0.0016(8)
C12 0.0206(9) 0.0248(10) 0.0206(9) -0.0004(7) 0.0094(8) 0.0051(8)
C13 0.0173(9) 0.0232(9) 0.0228(9) 0.0017(7) 0.0100(7) 0.0040(7)
C14 0.0195(9) 0.0219(9) 0.0158(8) 0.0013(7) 0.0060(7) 0.0049(7)
C15 0.0247(10) 0.0248(10) 0.0210(9) 0.0012(8) 0.0094(8) 0.0015(8)
C16 0.0350(11) 0.0204(10) 0.0210(10) 0.0005(8) 0.0100(9) 0.0013(8)
C17 0.0338(11) 0.0199(9) 0.0175(9) -0.0008(7) 0.0089(8) 0.0074(8)
C18 0.0237(9) 0.0206(9) 0.0133(8) -0.0005(7) 0.0046(7) 0.0076(7)
C19 0.0250(9) 0.0181(9) 0.0172(9) -0.0037(7) 0.0066(8) 0.0067(7)
C20 0.0331(11) 0.0310(11) 0.0224(10) 0.0015(8) 0.0098(9) 0.0169(9)
C21 0.0322(11) 0.0456(13) 0.0331(12) -0.0027(10) 0.0105(10) 0.0212(10)
C22 0.0305(11) 0.0404(12) 0.0338(12) -0.0066(9) 0.0181(10) 0.0094(9)
C23 0.0342(11) 0.0297(11) 0.0206(10) -0.0027(8) 0.0136(9) 0.0067(9)
C24 0.0244(9) 0.0211(9) 0.0179(9) -0.0022(7) 0.0072(8) 0.0056(8)
C25 0.0209(9) 0.0224(9) 0.0252(10) 0.0012(8) 0.0093(8) 0.0071(8)
C26 0.0206(10) 0.0376(12) 0.0356(12) 0.0048(9) 0.0094(9) 0.0089(9)
C27 0.0201(10) 0.0475(14) 0.0389(13) 0.0067(11) 0.0017(9) 0.0123(10)
C28 0.0291(11) 0.0350(12) 0.0244(10) 0.0052(9) 0.0012(9) 0.0133(9)
C29 0.0261(10) 0.0190(9) 0.0195(9) -0.0012(7) 0.0049(8) 0.0083(8)
C30 0.0302(10) 0.0174(9) 0.0163(9) -0.0008(7) 0.0066(8) 0.0079(8)
C31 0.0404(12) 0.0223(10) 0.0194(9) 0.0014(8) 0.0076(9) 0.0141(9)
C32 0.0539(14) 0.0215(10) 0.0209(10) 0.0066(8) 0.0146(10) 0.0125(10)
C33 0.0482(13) 0.0245(10) 0.0250(10) 0.0037(8) 0.0213(10) 0.0058(9)
C34 0.0331(11) 0.0236(10) 0.0225(10) 0.0017(8) 0.0142(9) 0.0072(8)
C35 0.0295(10) 0.0150(8) 0.0155(8) -0.0004(7) 0.0097(8) 0.0060(7)
N1 0.0173(7) 0.0170(7) 0.0171(7) -0.0012(6) 0.0066(6) 0.0054(6)
N2 0.0178(7) 0.0188(8) 0.0182(7) 0.0015(6) 0.0080(6) 0.0077(6)
N3 0.0170(7) 0.0205(8) 0.0164(7) -0.0005(6) 0.0064(6) 0.0060(6)
N4 0.0176(7) 0.0193(8) 0.0132(7) 0.0006(6) 0.0041(6) 0.0045(6)
N5 0.0202(8) 0.0188(8) 0.0184(8) 0.0001(6) 0.0063(6) 0.0076(6)
O1 0.0226(6) 0.0213(6) 0.0169(6) 0.0029(5) 0.0098(5) 0.0089(5)
B1 0.0341(17) 0.027(2) 0.0282(14) 0.0077(14) 0.0198(12) 0.0154(15)
F1 0.085(5) 0.0218(16) 0.067(4) 0.002(2) 0.061(4) 0.009(3)
F2 0.041(4) 0.032(5) 0.027(3) 0.004(3) 0.023(3) 0.013(3)
F3 0.030(4) 0.036(4) 0.037(4) 0.006(2) 0.013(3) 0.018(3)
F4 0.0279(17) 0.078(5) 0.0239(14) 0.011(2) 0.0105(12) 0.020(2)
B1' 0.0341(17) 0.027(2) 0.0282(14) 0.0077(14) 0.0198(12) 0.0154(15)
F1' 0.050(4) 0.025(2) 0.062(5) 0.007(3) 0.040(3) 0.007(2)
F2' 0.038(4) 0.025(4) 0.033(4) 0.010(3) 0.025(3) 0.013(3)
F3' 0.033(6) 0.022(3) 0.044(6) 0.005(3) 0.023(5) 0.013(3)
F4' 0.045(3) 0.086(6) 0.035(2) 0.025(3) 0.025(2) 0.043(4)
B2 0.042(5) 0.062(5) 0.024(4) 0.003(4) 0.016(3) 0.030(4)
F5 0.040(4) 0.120(8) 0.026(4) 0.009(4) 0.017(3) 0.016(5)
F6 0.035(4) 0.063(5) 0.037(4) 0.018(3) 0.017(3) 0.026(4)
F7 0.080(4) 0.071(3) 0.036(2) -0.006(2) -0.002(2) 0.059(3)
F8 0.050(3) 0.064(4) 0.097(4) -0.007(3) 0.036(3) -0.009(3)
B2' 0.026(2) 0.072(4) 0.024(2) 0.004(3) 0.0091(18) 0.023(3)
F5' 0.054(3) 0.096(3) 0.028(2) -0.0116(19) 0.010(2) 0.034(3)
F6' 0.0238(17) 0.063(3) 0.034(2) 0.010(2) 0.0082(17) 0.0119(16)
F7' 0.0258(14) 0.161(5) 0.0418(16) 0.029(2) 0.0206(12) 0.021(2)
F8' 0.0417(16) 0.062(2) 0.108(3) -0.0021(17) 0.0029(16) 0.0265(14)
C1S 0.0366(18) 0.164(5) 0.131(4) 0.087(4) 0.024(2) 0.005(2)
C2S 0.0455(16) 0.079(2) 0.0577(17) 0.0388(16) 0.0339(15) 0.0284(15)
N1S 0.0540(15) 0.0726(17) 0.0448(13) 0.0216(12) 0.0231(12) 0.0379(13)
C3S 0.074(3) 0.078(3) 0.086(9) 0.025(6) 0.042(3) 0.029(2)
C4S 0.068(5) 0.055(3) 0.059(4) 0.011(3) 0.024(4) 0.023(4)
N2S 0.074(3) 0.078(3) 0.086(9) 0.025(6) 0.042(3) 0.029(2)

loop_
_atom_type_symbol
_atom_type_description
_atom_type_scat_dispersion_real
_atom_type_scat_dispersion_imag
_atom_type_scat_source
C C 0.0033 0.0016 'International Tables Vol C Tables 4.2.6.8 and 6.1.1.4'
H H 0.0000 0.0000 'International Tables Vol C Tables 4.2.6.8 and 6.1.1.4'
F F 0.0171 0.0103 'International Tables Vol C Tables 4.2.6.8 and 6.1.1.4'
Fe Fe 0.3463 0.8444 'International Tables Vol C Tables 4.2.6.8 and 6.1.1.4'
N N 0.0061 0.0033 'International Tables Vol C Tables 4.2.6.8 and 6.1.1.4'
O O 0.0106 0.0060 'International Tables Vol C Tables 4.2.6.8 and 6.1.1.4'
B B 0.0013 0.0007 'International Tables Vol C Tables 4.2.6.8 and 6.1.1.4'

loop_
_geom_angle_atom_site_label_1
_geom_angle_atom_site_label_2
_geom_angle_atom_site_label_3
_geom_angle
O1 Fe1 N5 93.87(6)
O1 Fe1 N1 95.84(6)
N5 Fe1 N1 169.45(7)
O1 Fe1 N3 92.88(6)
N5 Fe1 N3 91.46(6)
N1 Fe1 N3 92.14(6)
O1 Fe1 N2 175.87(6)
N5 Fe1 N2 85.21(6)
N1 Fe1 N2 85.38(6)
N3 Fe1 N2 83.13(6)
O1 Fe1 N4 100.84(6)
N5 Fe1 N4 87.61(6)
N1 Fe1 N4 86.54(6)
N3 Fe1 N4 166.29(6)
N2 Fe1 N4 83.16(6)
N1 C1 C2 121.84(18)
N1 C1 H1 119.1
C2 C1 H1 119.1
C1 C2 C3 118.76(18)
C1 C2 H2 120.6
C3 C2 H2 120.6
C4 C3 C2 119.68(18)
C4 C3 H3 120.2
C2 C3 H3 120.2
C3 C4 C5 118.82(18)
C3 C4 H4 120.6
C5 C4 H4 120.6
N1 C5 C4 121.26(17)
N1 C5 C6 116.81(15)
C4 C5 C6 121.87(17)
N2 C6 C5 110.95(15)
N2 C6 H6A 109.4
C5 C6 H6A 109.4
N2 C6 H6B 109.4
C5 C6 H6B 109.4
H6A C6 H6B 108.0
C8 C7 N2 110.07(14)
C8 C7 H7A 109.6
N2 C7 H7A 109.6
C8 C7 H7B 109.6
N2 C7 H7B 109.6
H7A C7 H7B 108.2
N3 C8 C9 121.63(18)
N3 C8 C7 115.68(16)
C9 C8 C7 122.67(17)
C10 C9 C8 119.31(18)
C10 C9 H9 120.3
C8 C9 H9 120.3
C9 C10 C11 118.95(18)
C9 C10 H10 120.5
C11 C10 H10 120.5
C12 C11 C10 119.05(19)
C12 C11 H11 120.5
C10 C11 H11 120.5
N3 C12 C11 122.15(17)
N3 C12 H12 118.9
C11 C12 H12 118.9
C14 C13 C25 107.45(15)
C14 C13 N2 105.98(14)
C25 C13 N2 106.43(15)
C14 C13 H13 112.2
C25 C13 H13 112.2
N2 C13 H13 112.2
N4 C14 C15 123.92(17)
N4 C14 C13 112.73(16)
C15 C14 C13 123.35(17)
C14 C15 C16 117.94(19)
C14 C15 H15 121.0
C16 C15 H15 121.0
C17 C16 C15 118.77(18)
C17 C16 H16 120.6
C15 C16 H16 120.6
C16 C17 C18 121.32(18)
C16 C17 H17 119.3
C18 C17 H17 119.3
N4 C18 C17 119.79(17)
N4 C18 C19 121.25(16)
C17 C18 C19 118.96(16)
C20 C19 C24 119.09(18)
C20 C19 C18 118.74(17)
C24 C19 C18 122.09(17)
C21 C20 C19 120.5(2)
C21 C20 H20 119.7
C19 C20 H20 119.7
C22 C21 C20 119.7(2)
C22 C21 H21 120.2
C20 C21 H21 120.2
C21 C22 C23 120.3(2)
C21 C22 H22 119.8
C23 C22 H22 119.8
C22 C23 C24 120.09(19)
C22 C23 H23 120.0
C24 C23 H23 120.0
C23 C24 C19 120.25(18)
C23 C24 H24 119.9
C19 C24 H24 119.9
N5 C25 C26 122.46(19)
N5 C25 C13 112.09(16)
C26 C25 C13 125.34(19)
C25 C26 C27 117.2(2)
C25 C26 H26 121.4
C27 C26 H26 121.4
C28 C27 C26 120.37(19)
C28 C27 H27 119.8
C26 C27 H27 119.8
C27 C28 C29 120.8(2)
C27 C28 H28 119.6
C29 C28 H28 119.6
N5 C29 C28 117.72(19)
N5 C29 C30 118.24(17)
C28 C29 C30 124.01(18)
C31 C30 C35 117.17(18)
C31 C30 C29 119.57(18)
C35 C30 C29 123.21(17)
C32 C31 C30 122.4(2)
C32 C31 H31 118.8
C30 C31 H31 118.8
C31 C32 C33 119.84(19)
C31 C32 H32 120.1
C33 C32 H32 120.1
C34 C33 C32 119.9(2)
C34 C33 H33 120.0
C32 C33 H33 120.0
C33 C34 C35 121.0(2)
C33 C34 H34 119.5
C35 C34 H34 119.5
O1 C35 C34 115.02(17)
O1 C35 C30 125.44(17)
C34 C35 C30 119.54(17)
C1 N1 C5 119.63(16)
C1 N1 Fe1 125.73(13)
C5 N1 Fe1 114.37(12)
C6 N2 C7 112.86(14)
C6 N2 C13 114.30(14)
C7 N2 C13 111.25(14)
C6 N2 Fe1 110.23(11)
C7 N2 Fe1 110.83(11)
C13 N2 Fe1 96.21(10)
C12 N3 C8 118.77(16)
C12 N3 Fe1 125.75(12)
C8 N3 Fe1 115.48(13)
C18 N4 C14 118.25(16)
C18 N4 Fe1 133.64(13)
C14 N4 Fe1 107.58(12)
C29 N5 C25 121.45(16)
C29 N5 Fe1 128.30(13)
C25 N5 Fe1 110.24(12)
C35 O1 Fe1 124.52(11)
F1 B1 F3 108.4(10)
F1 B1 F2 110.8(11)
F3 B1 F2 109.9(12)
F1 B1 F4 108.9(8)
F3 B1 F4 108.8(10)
F2 B1 F4 110.0(11)
F4' B1' F3' 110.2(13)
F4' B1' F2' 109.3(15)
F3' B1' F2' 111.6(15)
F4' B1' F1' 107.6(10)
F3' B1' F1' 108.4(13)
F2' B1' F1' 109.6(14)
F7 B2 F5 112.1(10)
F7 B2 F6 111.1(10)
F5 B2 F6 109.5(10)
F7 B2 F8 106.2(8)
F5 B2 F8 110.3(9)
F6 B2 F8 107.6(9)
F7' B2' F5' 109.0(6)
F7' B2' F6' 112.0(6)
F5' B2' F6' 111.6(7)
F7' B2' F8' 107.6(5)
F5' B2' F8' 108.9(6)
F6' B2' F8' 107.6(6)
C2S C1S H1S1 109.5
C2S C1S H1S2 109.5
H1S1 C1S H1S2 109.5
C2S C1S H1S3 109.5
H1S1 C1S H1S3 109.5
H1S2 C1S H1S3 109.5
N1S C2S C1S 179.4(3)
N2S C4S C3S 175(4)

loop_
_geom_bond_atom_site_label_1
_geom_bond_atom_site_label_2
_geom_bond_distance
Fe1 O1 1.8114(12)
Fe1 N5 1.9193(15)
Fe1 N1 1.9520(15)
Fe1 N3 1.9674(15)
Fe1 N2 1.9800(15)
Fe1 N4 2.0358(15)
C1 N1 1.345(2)
C1 C2 1.373(3)
C1 H1 0.9500
C2 C3 1.386(3)
C2 H2 0.9500
C3 C4 1.381(3)
C3 H3 0.9500
C4 C5 1.386(3)
C4 H4 0.9500
C5 N1 1.347(2)
C5 C6 1.509(3)
C6 N2 1.498(2)
C6 H6A 0.9900
C6 H6B 0.9900
C7 C8 1.493(3)
C7 N2 1.500(2)
C7 H7A 0.9900
C7 H7B 0.9900
C8 N3 1.352(2)
C8 C9 1.384(3)
C9 C10 1.379(3)
C9 H9 0.9500
C10 C11 1.390(3)
C10 H10 0.9500
C11 C12 1.376(3)
C11 H11 0.9500
C12 N3 1.346(2)
C12 H12 0.9500
C13 C14 1.504(3)
C13 C25 1.508(3)
C13 N2 1.512(2)
C13 H13 1.0000
C14 N4 1.358(2)
C14 C15 1.374(3)
C15 C16 1.385(3)
C15 H15 0.9500
C16 C17 1.376(3)
C16 H16 0.9500
C17 C18 1.394(3)
C17 H17 0.9500
C18 N4 1.356(2)
C18 C19 1.486(3)
C19 C20 1.394(3)
C19 C24 1.395(3)
C20 C21 1.388(3)
C20 H20 0.9500
C21 C22 1.384(3)
C21 H21 0.9500
C22 C23 1.385(3)
C22 H22 0.9500
C23 C24 1.385(3)
C23 H23 0.9500
C24 H24 0.9500
C25 N5 1.352(3)
C25 C26 1.374(3)
C26 C27 1.394(3)
C26 H26 0.9500
C27 C28 1.368(3)
C27 H27 0.9500
C28 C29 1.410(3)
C28 H28 0.9500
C29 N5 1.350(2)
C29 C30 1.464(3)
C30 C31 1.410(3)
C30 C35 1.422(3)
C31 C32 1.370(3)
C31 H31 0.9500
C32 C33 1.387(3)
C32 H32 0.9500
C33 C34 1.383(3)
C33 H33 0.9500
C34 C35 1.402(3)
C34 H34 0.9500
C35 O1 1.340(2)
B1 F1 1.382(9)
B1 F3 1.388(9)
B1 F2 1.390(9)
B1 F4 1.394(9)
B1' F4' 1.380(12)
B1' F3' 1.384(11)
B1' F2' 1.389(11)
B1' F1' 1.398(11)
B2 F7 1.363(11)
B2 F5 1.377(11)
B2 F6 1.385(11)
B2 F8 1.390(11)
B2' F7' 1.354(7)
B2' F5' 1.370(8)
B2' F6' 1.385(7)
B2' F8' 1.392(7)
C1S C2S 1.463(5)
C1S H1S1 0.9800
C1S H1S2 0.9800
C1S H1S3 0.9800
C2S N1S 1.123(4)
C3S C4S 1.53(2)
C3S H3S1 0.9800
C3S H3S2 0.9800
C3S H3S3 0.9800
C4S N2S 1.10(2)

loop_
_geom_torsion_atom_site_label_1
_geom_torsion_atom_site_label_2
_geom_torsion_atom_site_label_3
_geom_torsion_atom_site_label_4
_geom_torsion
N1 C1 C2 C3 -0.5(3)
C1 C2 C3 C4 -0.4(3)
C2 C3 C4 C5 1.1(3)
C3 C4 C5 N1 -1.0(3)
C3 C4 C5 C6 176.24(17)
N1 C5 C6 N2 -8.3(2)
C4 C5 C6 N2 174.41(16)
N2 C7 C8 N3 13.7(2)
N2 C7 C8 C9 -167.69(17)
N3 C8 C9 C10 -1.2(3)
C7 C8 C9 C10 -179.80(18)
C8 C9 C10 C11 -2.0(3)
C9 C10 C11 C12 2.6(3)
C10 C11 C12 N3 0.0(3)
C25 C13 C14 N4 68.01(19)
N2 C13 C14 N4 -45.46(19)
C25 C13 C14 C15 -112.6(2)
N2 C13 C14 C15 133.94(18)
N4 C14 C15 C16 1.0(3)
C13 C14 C15 C16 -178.30(17)
C14 C15 C16 C17 -0.2(3)
C15 C16 C17 C18 -0.6(3)
C16 C17 C18 N4 0.6(3)
C16 C17 C18 C19 -179.78(17)
N4 C18 C19 C20 119.5(2)
C17 C18 C19 C20 -60.2(2)
N4 C18 C19 C24 -63.9(2)
C17 C18 C19 C24 116.5(2)
C24 C19 C20 C21 2.3(3)
C18 C19 C20 C21 179.10(18)
C19 C20 C21 C22 -1.5(3)
C20 C21 C22 C23 0.0(3)
C21 C22 C23 C24 0.7(3)
C22 C23 C24 C19 0.2(3)
C20 C19 C24 C23 -1.6(3)
C18 C19 C24 C23 -178.31(17)
C14 C13 C25 N5 -70.69(19)
N2 C13 C25 N5 42.5(2)
C14 C13 C25 C26 105.7(2)
N2 C13 C25 C26 -141.12(19)
N5 C25 C26 C27 2.0(3)
C13 C25 C26 C27 -174.0(2)
C25 C26 C27 C28 -0.2(3)
C26 C27 C28 C29 -1.1(4)
C27 C28 C29 N5 0.7(3)
C27 C28 C29 C30 178.8(2)
N5 C29 C30 C31 -168.09(17)
C28 C29 C30 C31 13.8(3)
N5 C29 C30 C35 14.5(3)
C28 C29 C30 C35 -163.65(18)
C35 C30 C31 C32 1.7(3)
C29 C30 C31 C32 -175.87(18)
C30 C31 C32 C33 0.9(3)
C31 C32 C33 C34 -1.8(3)
C32 C33 C34 C35 0.0(3)
C33 C34 C35 O1 -177.44(17)
C33 C34 C35 C30 2.6(3)
C31 C30 C35 O1 176.66(17)
C29 C30 C35 O1 -5.8(3)
C31 C30 C35 C34 -3.4(3)
C29 C30 C35 C34 174.10(17)
C2 C1 N1 C5 0.7(3)
C2 C1 N1 Fe1 -172.92(14)
C4 C5 N1 C1 0.1(3)
C6 C5 N1 C1 -177.28(16)
C4 C5 N1 Fe1 174.38(14)
C6 C5 N1 Fe1 -3.0(2)
O1 Fe1 N1 C1 -0.49(15)
N5 Fe1 N1 C1 156.5(3)
N3 Fe1 N1 C1 -93.61(15)
N2 Fe1 N1 C1 -176.54(15)
N4 Fe1 N1 C1 100.06(15)
O1 Fe1 N1 C5 -174.40(12)
N5 Fe1 N1 C5 -17.4(4)
N3 Fe1 N1 C5 92.48(13)
N2 Fe1 N1 C5 9.55(12)
N4 Fe1 N1 C5 -73.85(13)
C5 C6 N2 C7 -109.48(16)
C5 C6 N2 C13 122.07(16)
C5 C6 N2 Fe1 15.04(18)
C8 C7 N2 C6 101.40(17)
C8 C7 N2 C13 -128.58(16)
C8 C7 N2 Fe1 -22.79(17)
C14 C13 N2 C6 -55.99(18)
C25 C13 N2 C6 -170.17(14)
C14 C13 N2 C7 174.74(14)
C25 C13 N2 C7 60.56(18)
C14 C13 N2 Fe1 59.53(14)
C25 C13 N2 Fe1 -54.65(14)
N5 Fe1 N2 C6 161.65(12)
N1 Fe1 N2 C6 -13.57(12)
N3 Fe1 N2 C6 -106.29(12)
N4 Fe1 N2 C6 73.49(12)
N5 Fe1 N2 C7 -72.67(12)
N1 Fe1 N2 C7 112.10(12)
N3 Fe1 N2 C7 19.39(12)
N4 Fe1 N2 C7 -160.83(12)
N5 Fe1 N2 C13 42.88(10)
N1 Fe1 N2 C13 -132.34(10)
N3 Fe1 N2 C13 134.94(10)
N4 Fe1 N2 C13 -45.28(10)
C11 C12 N3 C8 -3.1(3)
C11 C12 N3 Fe1 177.10(14)
C9 C8 N3 C12 3.8(3)
C7 C8 N3 C12 -177.56(16)
C9 C8 N3 Fe1 -176.43(14)
C7 C8 N3 Fe1 2.2(2)
O1 Fe1 N3 C12 -13.80(15)
N5 Fe1 N3 C12 -107.75(15)
N1 Fe1 N3 C12 82.17(15)
N2 Fe1 N3 C12 167.26(15)
N4 Fe1 N3 C12 166.3(2)
O1 Fe1 N3 C8 166.43(13)
N5 Fe1 N3 C8 72.47(13)
N1 Fe1 N3 C8 -97.61(13)
N2 Fe1 N3 C8 -12.52(13)
N4 Fe1 N3 C8 -13.4(3)
C17 C18 N4 C14 0.2(2)
C19 C18 N4 C14 -179.42(16)
C17 C18 N4 Fe1 170.66(13)
C19 C18 N4 Fe1 -9.0(3)
C15 C14 N4 C18 -1.0(3)
C13 C14 N4 C18 178.35(15)
C15 C14 N4 Fe1 -173.80(15)
C13 C14 N4 Fe1 5.59(17)
O1 Fe1 N4 C18 34.55(17)
N5 Fe1 N4 C18 128.04(17)
N1 Fe1 N4 C18 -60.75(16)
N3 Fe1 N4 C18 -145.6(2)
N2 Fe1 N4 C18 -146.51(17)
O1 Fe1 N4 C14 -154.28(11)
N5 Fe1 N4 C14 -60.79(12)
N1 Fe1 N4 C14 110.43(12)
N3 Fe1 N4 C14 25.6(3)
N2 Fe1 N4 C14 24.67(12)
C28 C29 N5 C25 1.1(3)
C30 C29 N5 C25 -177.17(16)
C28 C29 N5 Fe1 179.70(14)
C30 C29 N5 Fe1 1.5(2)
C26 C25 N5 C29 -2.5(3)
C13 C25 N5 C29 174.01(16)
C26 C25 N5 Fe1 178.65(16)
C13 C25 N5 Fe1 -4.83(19)
O1 Fe1 N5 C29 -18.35(16)
N1 Fe1 N5 C29 -175.4(3)
N3 Fe1 N5 C29 74.63(16)
N2 Fe1 N5 C29 157.61(16)
N4 Fe1 N5 C29 -119.06(16)
O1 Fe1 N5 C25 160.40(12)
N1 Fe1 N5 C25 3.3(4)
N3 Fe1 N5 C25 -106.62(13)
N2 Fe1 N5 C25 -23.64(13)
N4 Fe1 N5 C25 59.69(13)
C34 C35 O1 Fe1 160.58(13)
C30 C35 O1 Fe1 -19.5(2)
N5 Fe1 O1 C35 26.47(14)
N1 Fe1 O1 C35 -157.64(14)
N3 Fe1 O1 C35 -65.20(14)
N4 Fe1 O1 C35 114.77(14)
